data_7017227
loop_
_publ_author_name
'Stevens, James R.'
'Plieger, Paul G.'

_publ_section_title
;
 Anion-driven conformation control and enhanced sulfate binding utilising
 aryl linked salicylaldoxime dicopper helicates.
;
_journal_issue 45
_journal_name_full 'Dalton transactions (Cambridge, England : 2003)'
_journal_page_first 12235
_journal_page_last 12241
_journal_paper_doi 10.1039/c1dt10808e
_journal_volume 40
_journal_year 2011
_chemical_formula_moiety '2(C68 H84 Cu2 N8 O8), 0.5(C2 H2 Cl6)'
_chemical_formula_sum 'C137 H169 Cl3 Cu4 N16 O16'
_chemical_formula_weight 2656.39
_chemical_name_systematic
;
?
;
_space_group_IT_number 2
_symmetry_cell_setting triclinic
_symmetry_space_group_name_Hall '-P 1'
_symmetry_space_group_name_H-M 'P -1'
_atom_sites_solution_hydrogens geom
_atom_sites_solution_primary direct
_atom_sites_solution_secondary difmap
_audit_creation_method SHELXL-97
_cell_angle_alpha 93.474(7)
_cell_angle_beta 98.589(7)
_cell_angle_gamma 113.012(8)
_cell_formula_units_Z 1
_cell_length_a 11.4781(3)
_cell_length_b 14.4375(3)
_cell_length_c 25.0402(18)
_cell_measurement_reflns_used 19842
_cell_measurement_temperature 123(2)
_cell_measurement_theta_max 72.0
_cell_measurement_theta_min 6.6
_cell_volume 3744.1(4)
_computing_cell_refinement
;
Rigaku CrystalClear-SM Expert 2.0 rc14
;
_computing_data_collection
;
Rigaku CrystalClear-SM Expert 2.0 rc14
;
_computing_data_reduction
;
Rigaku CrystalClear-SM Expert 2.0 rc14
;
_computing_molecular_graphics 'SHELXL-97 (Sheldrick, 1997)'
_computing_publication_material 'SHELXL-97 (Sheldrick, 1997)'
_computing_structure_refinement 'SHELXL-97 (Sheldrick, 1997)'
_computing_structure_solution 'SHELXS-97 (Sheldrick, 1990)'
_diffrn_ambient_temperature 123(2)
_diffrn_detector_area_resol_mean 10.0000
_diffrn_measured_fraction_theta_full 0.979
_diffrn_measured_fraction_theta_max 0.979
_diffrn_measurement_device_type
;
Rigaku CrystalClear-SM Expert 2.0 rc14
;
_diffrn_measurement_method 'profile data from \w-scans'
_diffrn_radiation_monochromator graphite
_diffrn_radiation_source 'fine-focus sealed tube'
_diffrn_radiation_type CuK\a
_diffrn_radiation_wavelength 1.54178
_diffrn_reflns_av_R_equivalents 0.0583
_diffrn_reflns_av_sigmaI/netI 0.0686
_diffrn_reflns_limit_h_max 13
_diffrn_reflns_limit_h_min -13
_diffrn_reflns_limit_k_max 16
_diffrn_reflns_limit_k_min -16
_diffrn_reflns_limit_l_max 28
_diffrn_reflns_limit_l_min -28
_diffrn_reflns_number 48836
_diffrn_reflns_theta_full 62.38
_diffrn_reflns_theta_max 62.38
_diffrn_reflns_theta_min 6.57
_exptl_absorpt_coefficient_mu 1.620
_exptl_absorpt_correction_T_max 1.000
_exptl_absorpt_correction_T_min 0.389
_exptl_absorpt_correction_type multi-scan
_exptl_crystal_colour Green
_exptl_crystal_density_diffrn 1.178
_exptl_crystal_density_method 'not measured'
_exptl_crystal_description Platelet
_exptl_crystal_F_000 1398
_exptl_crystal_size_max 0.58
_exptl_crystal_size_mid 0.31
_exptl_crystal_size_min 0.17
_platon_squeeze_details
;
47 electrons per cell were squeezed.
This corresponds approximately to an iso-propyl
molecule per cell (56 e-).

Refinement of F^2^ against ALL reflections. The weighted R-factor wR and
goodness of fit S are based on F^2^, conventional R-factors R are based
on F, with F set to zero for negative F^2^. The threshold expression of
F^2^ > 2sigma(F^2^) is used only for calculating R-factors(gt) etc. and is
not relevant to the choice of reflections for refinement. R-factors based
on F^2^ are statistically about twice as large as those based on F, and R-
factors based on ALL data will be even larger.

>>> The Following Model and Quality ALERTS were generated <<<
Format: alert-number_ALERT_alert-type_alert-level text

910_ALERT_3_A # Missing FCF Reflections Below Th(Min) ........ 23
023_ALERT_3_C Resolution (too) Low [sin(theta)/Lambda < 0.6].. 62.38 Deg.
029_ALERT_3_C _diffrn_measured_fraction_theta_full Low ....... 0.98
230_ALERT_2_C Hirshfeld Test Diff for N8 -- C39 .. 6.24 su
230_ALERT_2_C Hirshfeld Test Diff for C33 -- C44 .. 6.51 su
242_ALERT_2_C Check Low Ueq as Compared to Neighbors for C42
341_ALERT_3_C Low Bond Precision on C-C Bonds (x 1000) Ang ... 7
911_ALERT_3_C # Missing FCF Refl Between THmin & STh/L= 0.575 225

Noted
;
_refine_diff_density_max 1.155
_refine_diff_density_min -0.885
_refine_diff_density_rms 0.090
_refine_ls_extinction_method none
_refine_ls_goodness_of_fit_ref 1.099
_refine_ls_hydrogen_treatment constr
_refine_ls_matrix_type full
_refine_ls_number_parameters 812
_refine_ls_number_reflns 11657
_refine_ls_number_restraints 0
_refine_ls_restrained_S_all 1.099
_refine_ls_R_factor_all 0.0933
_refine_ls_R_factor_gt 0.0761
_refine_ls_shift/su_max 0.000
_refine_ls_shift/su_mean 0.000
_refine_ls_structure_factor_coef Fsqd
_refine_ls_weighting_details 'calc w=1/[\s^2^(Fo^2^)+(0.1503P)^2^+0.0000P] where P=(Fo^2^+2Fc^2^)/3'
_refine_ls_weighting_scheme calc
_refine_ls_wR_factor_gt 0.2241
_refine_ls_wR_factor_ref 0.2462
_reflns_number_gt 8137
_reflns_number_total 11657
_reflns_threshold_expression >2sigma(I)
_cod_data_source_file c1dt10808e.txt
_cod_data_source_block rl6
_cod_depositor_comments
;
The following automatic conversions were performed:

'_exptl_absorpt_correction_type' value 'Multi-scan' changed to
'multi-scan' according to
/home/saulius/struct/CIF-dictionaries/cif_core.dic dictionary named
'cif_core.dic' version 2.4.1 from 2010-06-29.

Automatic conversion script
Id: cif_fix_values 1715 2011-07-08 13:25:40Z adriana 
;
_cod_original_cell_volume 3744.1(3)
_cod_original_sg_symbol_H-M P-1
_cod_database_code 7017227

loop_
_symmetry_equiv_pos_as_xyz
'x, y, z'
'-x, -y, -z'

loop_
_atom_site_label
_atom_site_type_symbol
_atom_site_fract_x
_atom_site_fract_y
_atom_site_fract_z
_atom_site_U_iso_or_equiv
_atom_site_adp_type
_atom_site_occupancy
_atom_site_symmetry_multiplicity
_atom_site_calc_flag
_atom_site_refinement_flags
Cu1 Cu 0.47020(6) 0.24548(4) 0.25890(2) 0.0388(2) Uani 1 1 d .
O1 O 1.2340(3) 0.3675(2) 0.21358(12) 0.0420(7) Uani 1 1 d .
C1 C 1.5746(6) 0.8212(4) 0.3239(2) 0.0793(18) Uani 1 1 d .
H1A H 1.6328 0.7893 0.3334 0.119 Uiso 1 1 calc R
H1B H 1.6094 0.8884 0.3435 0.119 Uiso 1 1 calc R
H1C H 1.5632 0.8251 0.2854 0.119 Uiso 1 1 calc R
N1 N 0.4493(3) 0.3041(3) 0.08666(15) 0.0396(9) Uani 1 1 d .
Cu2 Cu 1.17509(6) 0.23690(4) 0.23329(3) 0.0402(2) Uani 1 1 d .
C2 C 0.9759(4) 0.0070(3) 0.17310(18) 0.0397(10) Uani 1 1 d .
N2 N 0.6034(3) 0.1812(2) 0.42784(14) 0.0396(9) Uani 1 1 d .
O5 O 0.3832(3) 0.2180(2) 0.18656(11) 0.0390(7) Uani 1 1 d .
C3 C 0.7401(4) 0.3938(3) 0.04779(19) 0.0446(11) Uani 1 1 d .
H3A H 0.7023 0.3979 0.0130 0.053 Uiso 1 1 calc R
N3 N 1.1558(3) 0.4718(3) 0.12981(14) 0.0383(8) Uani 1 1 d .
C4 C 0.8140(5) -0.3568(4) 0.1450(2) 0.0672(16) Uani 1 1 d .
H4A H 0.8624 -0.3579 0.1795 0.101 Uiso 1 1 calc R
H4B H 0.8702 -0.3378 0.1191 0.101 Uiso 1 1 calc R
H4C H 0.7469 -0.4231 0.1324 0.101 Uiso 1 1 calc R
C5 C 0.9287(4) 0.4506(3) 0.11958(19) 0.0427(11) Uani 1 1 d .
C6 C 0.8732(5) 0.0902(4) 0.3516(2) 0.0510(12) Uani 1 1 d .
H6A H 0.8885 0.0929 0.3162 0.061 Uiso 1 1 calc R
C7 C 0.2207(5) -0.1406(4) -0.0088(2) 0.0566(13) Uani 1 1 d .
H7A H 0.2260 -0.0816 -0.0258 0.085 Uiso 1 1 calc R
H7B H 0.1773 -0.2000 -0.0352 0.085 Uiso 1 1 calc R
H7C H 0.3059 -0.1348 0.0056 0.085 Uiso 1 1 calc R
C8 C 0.1385(6) -0.2450(3) 0.0641(2) 0.0630(15) Uani 1 1 d .
H8A H 0.2243 -0.2393 0.0772 0.095 Uiso 1 1 calc R
H8B H 0.0936 -0.3040 0.0375 0.095 Uiso 1 1 calc R
H8C H 0.0936 -0.2511 0.0941 0.095 Uiso 1 1 calc R
C9 C 0.6782(5) -0.2801(4) 0.0954(2) 0.0693(16) Uani 1 1 d .
H9A H 0.6385 -0.2330 0.0985 0.104 Uiso 1 1 calc R
H9B H 0.6128 -0.3470 0.0828 0.104 Uiso 1 1 calc R
H9C H 0.7357 -0.2605 0.0700 0.104 Uiso 1 1 calc R
C10 C 1.3505(6) 0.8098(4) 0.3238(2) 0.0680(16) Uani 1 1 d .
H10A H 1.2690 0.7698 0.3331 0.102 Uiso 1 1 calc R
H10B H 1.3391 0.8144 0.2855 0.102 Uiso 1 1 calc R
H10C H 1.3847 0.8767 0.3438 0.102 Uiso 1 1 calc R
C11 C 1.0684(4) 0.5178(3) 0.1421(2) 0.0501(12) Uani 1 1 d .
H11A H 1.0907 0.5815 0.1270 0.060 Uiso 1 1 calc R
H11B H 1.0798 0.5327 0.1813 0.060 Uiso 1 1 calc R
C12 C 0.8584(4) -0.1761(3) 0.17362(19) 0.0426(11) Uani 1 1 d .
O6 O 0.5298(3) 0.2703(2) 0.33352(12) 0.0474(8) Uani 1 1 d .
C13 C 0.8812(5) 0.0219(4) 0.43545(19) 0.0509(12) Uani 1 1 d .
H13A H 0.9014 -0.0216 0.4573 0.061 Uiso 1 1 calc R
O2 O 1.1374(3) 0.1063(2) 0.25141(12) 0.0408(7) Uani 1 1 d .
C14 C 0.7427(4) 0.2227(3) 0.4479(2) 0.0492(12) Uani 1 1 d .
H14A H 0.7597 0.2303 0.4874 0.059 Uiso 1 1 calc R
H14B H 0.7825 0.2894 0.4367 0.059 Uiso 1 1 calc R
C15 C 0.6740(5) 0.6466(4) 0.5118(2) 0.0560(13) Uani 1 1 d .
H15A H 0.7131 0.7055 0.5388 0.084 Uiso 1 1 calc R
H15B H 0.6373 0.5872 0.5293 0.084 Uiso 1 1 calc R
H15C H 0.6075 0.6532 0.4862 0.084 Uiso 1 1 calc R
C16 C 0.9002(4) 0.0212(3) 0.38201(18) 0.0404(10) Uani 1 1 d .
C17 C 1.1518(4) 0.4571(3) 0.07119(18) 0.0470(11) Uani 1 1 d .
H17A H 1.0652 0.4154 0.0530 0.070 Uiso 1 1 calc R
H17B H 1.2075 0.4244 0.0642 0.070 Uiso 1 1 calc R
H17C H 1.1800 0.5217 0.0579 0.070 Uiso 1 1 calc R
O8 O 0.4621(3) 0.0735(2) 0.31488(12) 0.0480(8) Uani 1 1 d .
C18 C 0.9381(4) -0.1631(3) 0.2248(2) 0.0467(12) Uani 1 1 d .
H18A H 0.9272 -0.2203 0.2422 0.056 Uiso 1 1 calc R
O3 O 1.0533(3) 0.2549(2) 0.12608(12) 0.0427(7) Uani 1 1 d .
C19 C 0.7281(4) 0.3185(4) 0.1296(2) 0.0490(12) Uani 1 1 d .
H19A H 0.6808 0.2728 0.1510 0.059 Uiso 1 1 calc R
N8 N 0.5464(3) 0.3886(3) 0.24971(14) 0.0375(8) Uani 1 1 d .
C20 C 0.8687(4) 0.4570(3) 0.06846(18) 0.0423(11) Uani 1 1 d .
H20A H 0.9151 0.5043 0.0476 0.051 Uiso 1 1 calc R
C21 C 0.8357(5) 0.7330(3) 0.45534(19) 0.0550(13) Uani 1 1 d .
H21A H 0.8759 0.7908 0.4830 0.082 Uiso 1 1 calc R
H21B H 0.7696 0.7415 0.4304 0.082 Uiso 1 1 calc R
H21C H 0.8991 0.7271 0.4360 0.082 Uiso 1 1 calc R
C22 C 0.7758(4) 0.6367(3) 0.48200(18) 0.0446(11) Uani 1 1 d .
C23 C 0.8830(4) -0.0888(3) 0.14877(18) 0.0429(11) Uani 1 1 d .
H23A H 0.8357 -0.0940 0.1143 0.051 Uiso 1 1 calc R
C24 C 1.1084(4) -0.0608(3) 0.30653(18) 0.0409(11) Uani 1 1 d .
H24A H 1.0900 -0.1281 0.3169 0.049 Uiso 1 1 calc R
H24B H 1.1995 -0.0290 0.3054 0.049 Uiso 1 1 calc R
C25 C 0.2127(4) -0.0521(3) 0.07989(18) 0.0386(10) Uani 1 1 d .
C26 C 0.8820(5) 0.6280(4) 0.5230(2) 0.0646(15) Uani 1 1 d .
H26A H 0.9215 0.6880 0.5492 0.097 Uiso 1 1 calc R
H26B H 0.9457 0.6206 0.5043 0.097 Uiso 1 1 calc R
H26C H 0.8458 0.5697 0.5413 0.097 Uiso 1 1 calc R
C27 C 0.0092(5) -0.1594(4) 0.0156(2) 0.0561(13) Uani 1 1 d .
H27A H 0.0135 -0.1000 -0.0008 0.084 Uiso 1 1 calc R
H27B H -0.0381 -0.1665 0.0447 0.084 Uiso 1 1 calc R
H27C H -0.0333 -0.2182 -0.0114 0.084 Uiso 1 1 calc R
N4 N 1.0789(3) -0.0010(3) 0.34741(14) 0.0385(8) Uani 1 1 d .
C28 C 0.8240(5) 0.1548(4) 0.3727(2) 0.0534(13) Uani 1 1 d .
H28A H 0.8055 0.1996 0.3513 0.064 Uiso 1 1 calc R
C29 C 0.4605(4) 0.4005(3) 0.06746(19) 0.0433(11) Uani 1 1 d .
H29A H 0.4100 0.4274 0.0854 0.065 Uiso 1 1 calc R
H29B H 0.4297 0.3895 0.0288 0.065 Uiso 1 1 calc R
H29C H 0.5492 0.4478 0.0756 0.065 Uiso 1 1 calc R
O7 O 0.5393(3) 0.4183(2) 0.19818(12) 0.0481(8) Uani 1 1 d .
C30 C 0.2911(4) 0.1327(3) 0.09747(17) 0.0349(10) Uani 1 1 d .
C31 C 1.3896(4) 0.6520(3) 0.30749(19) 0.0425(11) Uani 1 1 d .
N7 N 0.4258(3) 0.1023(3) 0.26478(14) 0.0390(9) Uani 1 1 d .
C32 C 0.6599(5) -0.3134(4) 0.1909(2) 0.0549(13) Uani 1 1 d .
H32A H 0.7060 -0.3136 0.2261 0.082 Uiso 1 1 calc R
H32B H 0.5955 -0.3804 0.1776 0.082 Uiso 1 1 calc R
H32C H 0.6191 -0.2670 0.1937 0.082 Uiso 1 1 calc R
C33 C 0.2539(4) -0.0532(3) 0.13440(19) 0.0438(11) Uani 1 1 d .
H33A H 0.2402 -0.1153 0.1469 0.053 Uiso 1 1 calc R
N6 N 1.2398(4) 0.2872(3) 0.31067(15) 0.0463(10) Uani 1 1 d .
C34 C 0.8021(4) 0.1532(3) 0.42589(19) 0.0447(11) Uani 1 1 d .
C35 C 0.5508(4) 0.2548(3) 0.44372(18) 0.0404(10) Uani 1 1 d .
H35A H 0.5658 0.2667 0.4832 0.049 Uiso 1 1 calc R
H35B H 0.4583 0.2246 0.4308 0.049 Uiso 1 1 calc R
C36 C 0.2336(4) 0.0434(3) 0.06307(17) 0.0359(10) Uani 1 1 d .
H36A H 0.2066 0.0459 0.0265 0.043 Uiso 1 1 calc R
C37 C 0.3118(4) 0.2334(3) 0.07726(18) 0.0399(10) Uani 1 1 d .
H37A H 0.2767 0.2217 0.0386 0.048 Uiso 1 1 calc R
H37B H 0.2650 0.2647 0.0956 0.048 Uiso 1 1 calc R
C38 C 0.6660(4) 0.4444(3) 0.45737(18) 0.0403(10) Uani 1 1 d .
H38A H 0.6771 0.4412 0.4947 0.048 Uiso 1 1 calc R
N5 N 1.0612(3) 0.1867(3) 0.16244(14) 0.0378(8) Uani 1 1 d .
C39 C 0.6061(4) 0.4635(3) 0.28958(19) 0.0442(11) Uani 1 1 d .
H39A H 0.6372 0.5289 0.2801 0.053 Uiso 1 1 calc R
C40 C 0.8321(4) 0.0875(3) 0.45645(19) 0.0480(12) Uani 1 1 d .
H40A H 0.8193 0.0866 0.4923 0.058 Uiso 1 1 calc R
C41 C 1.1725(5) 0.0220(4) 0.3990(2) 0.0559(13) Uani 1 1 d .
H41A H 1.1522 0.0610 0.4257 0.084 Uiso 1 1 calc R
H41B H 1.2579 0.0602 0.3928 0.084 Uiso 1 1 calc R
H41C H 1.1682 -0.0402 0.4120 0.084 Uiso 1 1 calc R
C42 C 1.4452(5) 0.7592(3) 0.33866(19) 0.0466(11) Uani 1 1 d .
C43 C 0.7541(5) -0.2800(3) 0.1514(2) 0.0501(12) Uani 1 1 d .
C44 C 0.3161(4) 0.0364(3) 0.17200(17) 0.0354(10) Uani 1 1 d .
C45 C 0.9871(4) 0.0926(3) 0.14375(18) 0.0407(10) Uani 1 1 d .
H45A H 0.9376 0.0792 0.1090 0.049 Uiso 1 1 calc R
C46 C 1.4677(6) 0.7592(4) 0.40056(19) 0.0609(14) Uani 1 1 d .
H46A H 1.3874 0.7209 0.4113 0.091 Uiso 1 1 calc R
H46B H 1.5022 0.8278 0.4183 0.091 Uiso 1 1 calc R
H46C H 1.5275 0.7291 0.4108 0.091 Uiso 1 1 calc R
C47 C 0.8558(5) 0.3779(3) 0.14944(19) 0.0469(11) Uani 1 1 d .
H47A H 0.8944 0.3698 0.1832 0.056 Uiso 1 1 calc R
C48 C 1.3669(4) 0.5647(3) 0.33201(19) 0.0436(11) Uani 1 1 d .
H48A H 1.3879 0.5708 0.3698 0.052 Uiso 1 1 calc R
C49 C 0.5256(4) 0.2618(3) 0.05885(19) 0.0426(11) Uani 1 1 d .
H49A H 0.5046 0.2616 0.0198 0.051 Uiso 1 1 calc R
H49B H 0.5044 0.1922 0.0659 0.051 Uiso 1 1 calc R
C50 C 1.0502(4) 0.0165(3) 0.22424(19) 0.0401(11) Uani 1 1 d .
C51 C 1.3133(4) 0.4669(3) 0.30210(18) 0.0395(10) Uani 1 1 d .
C52 C 1.3600(4) 0.6390(3) 0.25029(18) 0.0404(10) Uani 1 1 d .
H52A H 1.3754 0.6963 0.2326 0.048 Uiso 1 1 calc R
C53 C 1.0315(4) -0.0703(3) 0.25089(18) 0.0401(10) Uani 1 1 d .
C54 C 0.3334(4) 0.1320(3) 0.15392(18) 0.0378(10) Uani 1 1 d .
C55 C 0.6278(4) 0.4537(3) 0.34659(17) 0.0378(10) Uani 1 1 d .
C56 C 0.6681(4) 0.3245(3) 0.07905(19) 0.0446(11) Uani 1 1 d .
C57 C 0.6906(4) 0.5424(3) 0.38380(18) 0.0414(11) Uani 1 1 d .
H57A H 0.7188 0.6047 0.3705 0.050 Uiso 1 1 calc R
C58 C 0.6058(4) 0.3553(3) 0.42283(18) 0.0393(10) Uani 1 1 d .
C59 C 0.5371(5) 0.0849(3) 0.4477(2) 0.0528(13) Uani 1 1 d .
H59A H 0.4462 0.0600 0.4339 0.079 Uiso 1 1 calc R
H59B H 0.5528 0.0948 0.4868 0.079 Uiso 1 1 calc R
H59C H 0.5687 0.0364 0.4355 0.079 Uiso 1 1 calc R
C60 C 0.1447(4) -0.1492(3) 0.03792(19) 0.0444(11) Uani 1 1 d .
C61 C 1.3090(4) 0.5451(3) 0.21923(17) 0.0363(10) Uani 1 1 d .
C62 C 1.2886(4) 0.5348(3) 0.15777(17) 0.0377(10) Uani 1 1 d .
H62A H 1.3137 0.6020 0.1466 0.045 Uiso 1 1 calc R
H62B H 1.3452 0.5058 0.1458 0.045 Uiso 1 1 calc R
C63 C 0.3617(4) 0.0266(3) 0.22669(18) 0.0395(10) Uani 1 1 d .
H63A H 0.3442 -0.0385 0.2356 0.047 Uiso 1 1 calc R
C64 C 0.7122(4) 0.5411(3) 0.43943(19) 0.0418(11) Uani 1 1 d .
C65 C 0.5866(4) 0.3577(3) 0.36610(19) 0.0423(11) Uani 1 1 d .
C66 C 0.9485(4) -0.0497(3) 0.35623(19) 0.0461(11) Uani 1 1 d .
H66A H 0.9438 -0.1022 0.3793 0.055 Uiso 1 1 calc R
H66B H 0.8922 -0.0825 0.3215 0.055 Uiso 1 1 calc R
O4 O 1.2250(3) 0.2196(2) 0.34872(12) 0.0559(9) Uani 1 1 d .
C68 C 1.2918(5) 0.3827(3) 0.33264(19) 0.0461(11) Uani 1 1 d .
H68A H 1.3163 0.3965 0.3704 0.055 Uiso 1 1 calc R
C67 C 1.2834(4) 0.4564(3) 0.24489(18) 0.0388(10) Uani 1 1 d .
C100 C 1.0456(9) 0.5355(6) 0.3262(4) 0.047(2) Uani 0.50 1 d P
H10D H 1.1290 0.5515 0.3151 0.056 Uiso 0.50 1 calc PR
Cl1 Cl 0.9576(3) 0.5836(2) 0.28356(12) 0.0707(8) Uani 0.50 1 d P
Cl2 Cl 1.0733(3) 0.5952(2) 0.39514(11) 0.0658(7) Uani 0.50 1 d P
Cl3 Cl 0.9702(3) 0.4065(2) 0.32519(15) 0.0849(10) Uani 0.50 1 d P

loop_
_atom_site_aniso_label
_atom_site_aniso_U_11
_atom_site_aniso_U_22
_atom_site_aniso_U_33
_atom_site_aniso_U_23
_atom_site_aniso_U_13
_atom_site_aniso_U_12
Cu1 0.0467(4) 0.0298(4) 0.0319(4) 0.0024(3) 0.0029(3) 0.0088(3)
O1 0.0486(18) 0.0339(17) 0.0339(18) -0.0014(14) -0.0011(14) 0.0106(14)
C1 0.068(4) 0.062(4) 0.063(4) -0.009(3) 0.009(3) -0.017(3)
N1 0.039(2) 0.0320(19) 0.043(2) 0.0071(17) 0.0095(17) 0.0079(16)
Cu2 0.0457(4) 0.0326(4) 0.0348(4) 0.0029(3) -0.0003(3) 0.0109(3)
C2 0.044(2) 0.038(2) 0.033(3) 0.005(2) 0.009(2) 0.012(2)
N2 0.044(2) 0.0289(19) 0.039(2) 0.0024(16) 0.0006(17) 0.0104(17)
O5 0.0462(17) 0.0292(16) 0.0294(17) -0.0031(13) -0.0017(14) 0.0064(14)
C3 0.042(3) 0.047(3) 0.038(3) 0.002(2) 0.005(2) 0.012(2)
N3 0.040(2) 0.038(2) 0.032(2) 0.0032(16) 0.0047(17) 0.0117(17)
C4 0.063(3) 0.037(3) 0.081(4) -0.021(3) 0.004(3) 0.007(3)
C5 0.039(2) 0.039(3) 0.045(3) -0.001(2) 0.003(2) 0.013(2)
C6 0.055(3) 0.055(3) 0.039(3) 0.013(2) 0.010(2) 0.016(3)
C7 0.065(3) 0.051(3) 0.047(3) -0.011(2) 0.002(3) 0.022(3)
C8 0.080(4) 0.037(3) 0.055(3) -0.006(2) -0.001(3) 0.012(3)
C9 0.068(4) 0.047(3) 0.057(4) 0.004(3) -0.005(3) -0.008(3)
C10 0.091(4) 0.045(3) 0.062(4) -0.001(3) -0.002(3) 0.028(3)
C11 0.048(3) 0.044(3) 0.057(3) 0.010(2) 0.010(2) 0.018(2)
C12 0.044(3) 0.035(2) 0.044(3) 0.007(2) 0.010(2) 0.010(2)
O6 0.068(2) 0.0289(16) 0.0331(18) -0.0003(14) 0.0016(16) 0.0103(15)
C13 0.054(3) 0.049(3) 0.042(3) 0.011(2) 0.000(2) 0.016(2)
O2 0.0396(16) 0.0348(17) 0.0394(18) 0.0060(14) 0.0009(14) 0.0081(14)
C14 0.045(3) 0.043(3) 0.051(3) -0.001(2) -0.002(2) 0.014(2)
C15 0.077(4) 0.043(3) 0.041(3) -0.006(2) 0.006(3) 0.020(3)
C16 0.044(3) 0.030(2) 0.033(3) -0.0055(19) 0.003(2) 0.003(2)
C17 0.050(3) 0.051(3) 0.032(3) 0.004(2) 0.001(2) 0.014(2)
O8 0.069(2) 0.0359(17) 0.0302(18) 0.0064(14) -0.0026(16) 0.0152(16)
C18 0.055(3) 0.035(3) 0.051(3) 0.014(2) 0.017(2) 0.016(2)
O3 0.0506(18) 0.0347(16) 0.0355(18) 0.0053(14) 0.0013(15) 0.0119(14)
C19 0.040(3) 0.054(3) 0.049(3) 0.017(2) 0.008(2) 0.013(2)
N8 0.047(2) 0.033(2) 0.024(2) -0.0011(16) -0.0010(17) 0.0109(17)
C20 0.043(3) 0.042(3) 0.034(3) 0.005(2) 0.002(2) 0.011(2)
C21 0.073(3) 0.030(2) 0.039(3) -0.010(2) -0.008(3) 0.005(2)
C22 0.054(3) 0.035(2) 0.030(3) -0.009(2) -0.008(2) 0.009(2)
C23 0.044(3) 0.041(3) 0.034(3) 0.001(2) 0.006(2) 0.009(2)
C24 0.044(2) 0.029(2) 0.045(3) 0.008(2) 0.005(2) 0.011(2)
C25 0.046(3) 0.033(2) 0.033(3) 0.000(2) 0.006(2) 0.013(2)
C26 0.063(3) 0.049(3) 0.057(4) 0.002(3) -0.018(3) 0.007(3)
C27 0.054(3) 0.048(3) 0.051(3) -0.010(2) 0.002(3) 0.009(2)
N4 0.041(2) 0.034(2) 0.032(2) 0.0034(16) 0.0003(17) 0.0086(17)
C28 0.061(3) 0.049(3) 0.051(3) 0.019(3) 0.012(3) 0.021(3)
C29 0.047(3) 0.033(2) 0.043(3) 0.001(2) 0.004(2) 0.011(2)
O7 0.061(2) 0.0403(18) 0.0312(18) 0.0124(14) 0.0045(15) 0.0089(16)
C30 0.033(2) 0.032(2) 0.032(2) 0.0035(19) 0.0034(19) 0.0067(19)
C31 0.043(3) 0.037(3) 0.040(3) 0.001(2) 0.004(2) 0.011(2)
N7 0.044(2) 0.039(2) 0.029(2) 0.0067(17) 0.0031(17) 0.0122(17)
C32 0.055(3) 0.041(3) 0.052(3) 0.005(2) 0.004(3) 0.005(2)
C33 0.047(3) 0.039(3) 0.044(3) 0.011(2) 0.009(2) 0.015(2)
N6 0.062(3) 0.036(2) 0.036(2) 0.0096(18) 0.0040(19) 0.0160(19)
C34 0.045(3) 0.034(2) 0.044(3) -0.002(2) 0.003(2) 0.007(2)
C35 0.050(3) 0.029(2) 0.031(3) -0.0062(19) 0.001(2) 0.009(2)
C36 0.037(2) 0.038(2) 0.022(2) -0.0030(19) 0.0006(19) 0.008(2)
C37 0.037(2) 0.037(2) 0.041(3) 0.003(2) 0.007(2) 0.010(2)
C38 0.042(2) 0.039(3) 0.033(3) 0.002(2) 0.003(2) 0.011(2)
N5 0.043(2) 0.035(2) 0.033(2) 0.0063(16) 0.0057(17) 0.0134(17)
C39 0.048(3) 0.038(3) 0.044(3) 0.012(2) 0.009(2) 0.013(2)
C40 0.058(3) 0.051(3) 0.034(3) 0.004(2) 0.004(2) 0.022(3)
C41 0.064(3) 0.053(3) 0.043(3) 0.012(2) 0.000(3) 0.018(3)
C42 0.062(3) 0.032(2) 0.034(3) 0.000(2) 0.003(2) 0.009(2)
C43 0.051(3) 0.035(3) 0.050(3) 0.000(2) 0.009(2) 0.002(2)
C44 0.046(2) 0.024(2) 0.030(2) -0.0018(18) 0.007(2) 0.0084(19)
C45 0.042(2) 0.039(3) 0.037(3) 0.007(2) 0.007(2) 0.012(2)
C46 0.091(4) 0.037(3) 0.041(3) -0.007(2) 0.001(3) 0.018(3)
C47 0.055(3) 0.052(3) 0.032(3) 0.010(2) 0.004(2) 0.021(2)
C48 0.055(3) 0.042(3) 0.030(3) 0.001(2) 0.001(2) 0.018(2)
C49 0.038(2) 0.041(3) 0.044(3) 0.004(2) 0.006(2) 0.012(2)
C50 0.039(2) 0.032(2) 0.049(3) 0.008(2) 0.011(2) 0.012(2)
C51 0.048(3) 0.030(2) 0.033(3) -0.002(2) -0.001(2) 0.012(2)
C52 0.043(2) 0.038(3) 0.033(3) 0.003(2) 0.002(2) 0.011(2)
C53 0.042(2) 0.029(2) 0.041(3) 0.003(2) 0.005(2) 0.007(2)
C54 0.035(2) 0.035(2) 0.038(3) 0.000(2) 0.004(2) 0.011(2)
C55 0.047(3) 0.023(2) 0.032(3) -0.0052(18) 0.002(2) 0.0056(19)
C56 0.047(3) 0.039(3) 0.046(3) 0.004(2) 0.015(2) 0.013(2)
C57 0.044(3) 0.033(2) 0.039(3) 0.004(2) 0.005(2) 0.008(2)
C58 0.041(2) 0.035(2) 0.034(3) 0.004(2) 0.002(2) 0.010(2)
C59 0.054(3) 0.039(3) 0.061(3) 0.019(2) 0.010(3) 0.012(2)
C60 0.049(3) 0.035(2) 0.037(3) -0.006(2) 0.001(2) 0.009(2)
C61 0.038(2) 0.033(2) 0.031(2) -0.0016(19) -0.0001(19) 0.0089(19)
C62 0.035(2) 0.033(2) 0.033(3) 0.0019(19) -0.0005(19) 0.0041(19)
C63 0.047(3) 0.031(2) 0.032(3) 0.001(2) -0.001(2) 0.011(2)
C64 0.043(2) 0.036(2) 0.041(3) -0.001(2) 0.003(2) 0.013(2)
C65 0.045(3) 0.040(3) 0.036(3) 0.004(2) 0.006(2) 0.012(2)
C66 0.049(3) 0.041(3) 0.036(3) -0.001(2) 0.004(2) 0.008(2)
O4 0.080(2) 0.0398(18) 0.0352(19) 0.0120(15) -0.0017(17) 0.0142(17)
C68 0.056(3) 0.038(3) 0.034(3) 0.003(2) 0.000(2) 0.012(2)
C67 0.038(2) 0.035(2) 0.037(3) 0.004(2) 0.001(2) 0.010(2)
C100 0.048(5) 0.037(5) 0.053(6) 0.001(5) 0.002(5) 0.017(4)
Cl1 0.0672(16) 0.090(2) 0.073(2) 0.0372(16) 0.0135(15) 0.0461(16)
Cl2 0.0804(19) 0.0677(17) 0.0486(16) 0.0045(13) 0.0157(14) 0.0286(15)
Cl3 0.087(2) 0.0423(15) 0.105(3) 0.0182(16) 0.0124(19) 0.0061(15)

loop_
_atom_type_symbol
_atom_type_description
_atom_type_scat_dispersion_real
_atom_type_scat_dispersion_imag
_atom_type_scat_source
C C 0.0181 0.0091 'International Tables Vol C Tables 4.2.6.8 and 6.1.1.4'
H H 0.0000 0.0000 'International Tables Vol C Tables 4.2.6.8 and 6.1.1.4'
N N 0.0311 0.0180 'International Tables Vol C Tables 4.2.6.8 and 6.1.1.4'
O O 0.0492 0.0322 'International Tables Vol C Tables 4.2.6.8 and 6.1.1.4'
Cu Cu -1.9646 0.5888 'International Tables Vol C Tables 4.2.6.8 and 6.1.1.4'
Cl Cl 0.3639 0.7018 'International Tables Vol C Tables 4.2.6.8 and 6.1.1.4'

loop_
_geom_angle_atom_site_label_1
_geom_angle_atom_site_label_2
_geom_angle_atom_site_label_3
_geom_angle
O6 Cu1 O5 170.28(14)
O6 Cu1 N8 93.43(14)
O5 Cu1 N8 88.58(13)
O6 Cu1 N7 87.33(14)
O5 Cu1 N7 92.56(13)
N8 Cu1 N7 168.62(15)
C67 O1 Cu2 129.5(3)
C42 C1 H1A 109.5
C42 C1 H1B 109.5
H1A C1 H1B 109.5
C42 C1 H1C 109.5
H1A C1 H1C 109.5
H1B C1 H1C 109.5
C29 N1 C49 109.8(3)
C29 N1 C37 109.4(3)
C49 N1 C37 111.7(3)
O1 Cu2 O2 172.19(13)
O1 Cu2 N5 89.31(14)
O2 Cu2 N5 92.65(13)
O1 Cu2 N6 92.60(14)
O2 Cu2 N6 87.88(14)
N5 Cu2 N6 161.96(16)
C50 C2 C23 119.6(4)
C50 C2 C45 123.0(4)
C23 C2 C45 117.4(4)
C59 N2 C14 111.7(3)
C59 N2 C35 110.1(3)
C14 N2 C35 110.2(3)
C54 O5 Cu1 128.8(3)
C56 C3 C20 120.2(4)
C56 C3 H3A 119.9
C20 C3 H3A 119.9
C11 N3 C17 111.2(4)
C11 N3 C62 110.8(3)
C17 N3 C62 109.6(3)
C43 C4 H4A 109.5
C43 C4 H4B 109.5
H4A C4 H4B 109.5
C43 C4 H4C 109.5
H4A C4 H4C 109.5
H4B C4 H4C 109.5
C20 C5 C47 117.6(4)
C20 C5 C11 121.6(4)
C47 C5 C11 120.8(4)
C28 C6 C16 121.7(4)
C28 C6 H6A 119.1
C16 C6 H6A 119.1
C60 C7 H7A 109.5
C60 C7 H7B 109.5
H7A C7 H7B 109.5
C60 C7 H7C 109.5
H7A C7 H7C 109.5
H7B C7 H7C 109.5
C60 C8 H8A 109.5
C60 C8 H8B 109.5
H8A C8 H8B 109.5
C60 C8 H8C 109.5
H8A C8 H8C 109.5
H8B C8 H8C 109.5
C43 C9 H9A 109.5
C43 C9 H9B 109.5
H9A C9 H9B 109.5
C43 C9 H9C 109.5
H9A C9 H9C 109.5
H9B C9 H9C 109.5
C42 C10 H10A 109.5
C42 C10 H10B 109.5
H10A C10 H10B 109.5
C42 C10 H10C 109.5
H10A C10 H10C 109.5
H10B C10 H10C 109.5
N3 C11 C5 113.0(4)
N3 C11 H11A 109.0
C5 C11 H11A 109.0
N3 C11 H11B 109.0
C5 C11 H11B 109.0
H11A C11 H11B 107.8
C23 C12 C18 115.1(4)
C23 C12 C43 125.8(4)
C18 C12 C43 119.0(4)
C65 O6 Cu1 129.7(3)
C16 C13 C40 120.3(4)
C16 C13 H13A 119.9
C40 C13 H13A 119.9
C50 O2 Cu2 129.3(3)
N2 C14 C34 111.1(4)
N2 C14 H14A 109.4
C34 C14 H14A 109.4
N2 C14 H14B 109.4
C34 C14 H14B 109.4
H14A C14 H14B 108.0
C22 C15 H15A 109.5
C22 C15 H15B 109.5
H15A C15 H15B 109.5
C22 C15 H15C 109.5
H15A C15 H15C 109.5
H15B C15 H15C 109.5
C13 C16 C6 117.7(4)
C13 C16 C66 123.1(4)
C6 C16 C66 119.3(4)
N3 C17 H17A 109.5
N3 C17 H17B 109.5
H17A C17 H17B 109.5
N3 C17 H17C 109.5
H17A C17 H17C 109.5
H17B C17 H17C 109.5
C53 C18 C12 124.2(4)
C53 C18 H18A 117.9
C12 C18 H18A 117.9
C47 C19 C56 121.8(4)
C47 C19 H19A 119.1
C56 C19 H19A 119.1
C39 N8 O7 114.6(3)
C39 N8 Cu1 125.0(3)
O7 N8 Cu1 120.4(3)
C5 C20 C3 121.1(4)
C5 C20 H20A 119.4
C3 C20 H20A 119.4
C22 C21 H21A 109.5
C22 C21 H21B 109.5
H21A C21 H21B 109.5
C22 C21 H21C 109.5
H21A C21 H21C 109.5
H21B C21 H21C 109.5
C26 C22 C15 109.2(4)
C26 C22 C21 108.2(4)
C15 C22 C21 108.9(4)
C26 C22 C64 110.0(4)
C15 C22 C64 108.9(4)
C21 C22 C64 111.6(4)
C12 C23 C2 123.2(4)
C12 C23 H23A 118.4
C2 C23 H23A 118.4
N4 C24 C53 112.0(3)
N4 C24 H24A 109.2
C53 C24 H24A 109.2
N4 C24 H24B 109.2
C53 C24 H24B 109.2
H24A C24 H24B 107.9
C33 C25 C36 116.7(4)
C33 C25 C60 123.5(4)
C36 C25 C60 119.9(4)
C22 C26 H26A 109.5
C22 C26 H26B 109.5
H26A C26 H26B 109.5
C22 C26 H26C 109.5
H26A C26 H26C 109.5
H26B C26 H26C 109.5
C60 C27 H27A 109.5
C60 C27 H27B 109.5
H27A C27 H27B 109.5
C60 C27 H27C 109.5
H27A C27 H27C 109.5
H27B C27 H27C 109.5
C66 N4 C24 112.6(3)
C66 N4 C41 111.0(4)
C24 N4 C41 110.0(4)
C6 C28 C34 120.2(4)
C6 C28 H28A 119.9
C34 C28 H28A 119.9
N1 C29 H29A 109.5
N1 C29 H29B 109.5
H29A C29 H29B 109.5
N1 C29 H29C 109.5
H29A C29 H29C 109.5
H29B C29 H29C 109.5
C36 C30 C54 119.9(4)
C36 C30 C37 121.6(4)
C54 C30 C37 118.5(4)
C48 C31 C52 116.5(4)
C48 C31 C42 124.2(4)
C52 C31 C42 119.3(4)
C63 N7 O8 113.9(3)
C63 N7 Cu1 126.9(3)
O8 N7 Cu1 119.2(3)
C43 C32 H32A 109.5
C43 C32 H32B 109.5
H32A C32 H32B 109.5
C43 C32 H32C 109.5
H32A C32 H32C 109.5
H32B C32 H32C 109.5
C25 C33 C44 122.5(4)
C25 C33 H33A 118.7
C44 C33 H33A 118.7
C68 N6 O4 113.4(4)
C68 N6 Cu2 126.4(3)
O4 N6 Cu2 120.1(3)
C40 C34 C28 118.3(4)
C40 C34 C14 122.2(4)
C28 C34 C14 119.5(4)
N2 C35 C58 115.4(3)
N2 C35 H35A 108.4
C58 C35 H35A 108.4
N2 C35 H35B 108.4
C58 C35 H35B 108.4
H35A C35 H35B 107.5
C30 C36 C25 123.7(4)
C30 C36 H36A 118.1
C25 C36 H36A 118.1
N1 C37 C30 112.9(3)
N1 C37 H37A 109.0
C30 C37 H37A 109.0
N1 C37 H37B 109.0
C30 C37 H37B 109.0
H37A C37 H37B 107.8
C58 C38 C64 123.6(4)
C58 C38 H38A 118.2
C64 C38 H38A 118.2
C45 N5 O3 113.5(4)
C45 N5 Cu2 126.6(3)
O3 N5 Cu2 120.0(3)
N8 C39 C55 125.9(4)
N8 C39 H39A 117.0
C55 C39 H39A 117.0
C34 C40 C13 121.8(4)
C34 C40 H40A 119.1
C13 C40 H40A 119.1
N4 C41 H41A 109.5
N4 C41 H41B 109.5
H41A C41 H41B 109.5
N4 C41 H41C 109.5
H41A C41 H41C 109.5
H41B C41 H41C 109.5
C1 C42 C31 109.5(4)
C1 C42 C46 107.3(4)
C31 C42 C46 112.5(4)
C1 C42 C10 110.1(4)
C31 C42 C10 109.4(4)
C46 C42 C10 108.0(4)
C12 C43 C4 110.0(4)
C12 C43 C32 109.3(4)
C4 C43 C32 109.2(4)
C12 C43 C9 111.9(4)
C4 C43 C9 107.9(4)
C32 C43 C9 108.5(4)
C33 C44 C63 117.6(4)
C33 C44 C54 119.5(4)
C63 C44 C54 122.9(4)
N5 C45 C2 124.8(4)
N5 C45 H45A 117.6
C2 C45 H45A 117.6
C42 C46 H46A 109.5
C42 C46 H46B 109.5
H46A C46 H46B 109.5
C42 C46 H46C 109.5
H46A C46 H46C 109.5
H46B C46 H46C 109.5
C19 C47 C5 120.8(4)
C19 C47 H47A 119.6
C5 C47 H47A 119.6
C31 C48 C51 122.7(4)
C31 C48 H48A 118.6
C51 C48 H48A 118.6
N1 C49 C56 110.1(4)
N1 C49 H49A 109.6
C56 C49 H49A 109.6
N1 C49 H49B 109.6
C56 C49 H49B 109.6
H49A C49 H49B 108.1
O2 C50 C2 123.3(4)
O2 C50 C53 117.0(4)
C2 C50 C53 119.7(4)
C67 C51 C48 119.4(4)
C67 C51 C68 123.6(4)
C48 C51 C68 117.1(4)
C61 C52 C31 122.9(4)
C61 C52 H52A 118.6
C31 C52 H52A 118.6
C18 C53 C50 118.2(4)
C18 C53 C24 121.5(4)
C50 C53 C24 120.3(4)
O5 C54 C30 118.8(4)
O5 C54 C44 123.5(4)
C30 C54 C44 117.7(4)
C57 C55 C65 119.5(4)
C57 C55 C39 118.2(4)
C65 C55 C39 122.3(4)
C19 C56 C3 118.3(4)
C19 C56 C49 121.0(4)
C3 C56 C49 120.6(4)
C64 C57 C55 122.6(4)
C64 C57 H57A 118.7
C55 C57 H57A 118.7
C38 C58 C65 119.5(4)
C38 C58 C35 121.7(4)
C65 C58 C35 118.7(4)
N2 C59 H59A 109.5
N2 C59 H59B 109.5
H59A C59 H59B 109.5
N2 C59 H59C 109.5
H59A C59 H59C 109.5
H59B C59 H59C 109.5
C27 C60 C7 109.9(4)
C27 C60 C8 109.7(4)
C7 C60 C8 107.8(4)
C27 C60 C25 108.5(4)
C7 C60 C25 109.5(4)
C8 C60 C25 111.5(4)
C52 C61 C67 120.0(4)
C52 C61 C62 121.3(4)
C67 C61 C62 118.6(4)
N3 C62 C61 114.8(3)
N3 C62 H62A 108.6
C61 C62 H62A 108.6
N3 C62 H62B 108.6
C61 C62 H62B 108.6
H62A C62 H62B 107.5
N7 C63 C44 124.5(4)
N7 C63 H63A 117.8
C44 C63 H63A 117.8
C57 C64 C38 116.3(4)
C57 C64 C22 124.5(4)
C38 C64 C22 119.2(4)
O6 C65 C58 118.4(4)
O6 C65 C55 123.2(4)
C58 C65 C55 118.5(4)
N4 C66 C16 113.9(4)
N4 C66 H66A 108.8
C16 C66 H66A 108.8
N4 C66 H66B 108.8
C16 C66 H66B 108.8
H66A C66 H66B 107.7
N6 C68 C51 124.1(4)
N6 C68 H68A 117.9
C51 C68 H68A 117.9
O1 C67 C51 123.4(4)
O1 C67 C61 118.1(4)
C51 C67 C61 118.5(4)
Cl3 C100 Cl1 113.0(5)
Cl3 C100 Cl2 108.4(5)
Cl1 C100 Cl2 109.1(5)
Cl3 C100 H10D 108.8
Cl1 C100 H10D 108.8
Cl2 C100 H10D 108.8

loop_
_geom_bond_atom_site_label_1
_geom_bond_atom_site_label_2
_geom_bond_distance
Cu1 O6 1.853(3)
Cu1 O5 1.870(3)
Cu1 N8 1.947(3)
Cu1 N7 1.947(3)
O1 C67 1.327(5)
O1 Cu2 1.863(3)
C1 C42 1.520(7)
C1 H1A 0.9600
C1 H1B 0.9600
C1 H1C 0.9600
N1 C29 1.464(5)
N1 C49 1.474(5)
N1 C37 1.479(5)
Cu2 O2 1.863(3)
Cu2 N5 1.948(4)
Cu2 N6 1.952(4)
C2 C50 1.395(6)
C2 C23 1.404(6)
C2 C45 1.448(5)
N2 C59 1.460(5)
N2 C14 1.463(5)
N2 C35 1.475(5)
O5 C54 1.311(5)
C3 C56 1.392(6)
C3 C20 1.393(6)
C3 H3A 0.9300
N3 C11 1.459(5)
N3 C17 1.462(5)
N3 C62 1.469(5)
C4 C43 1.528(7)
C4 H4A 0.9600
C4 H4B 0.9600
C4 H4C 0.9600
C5 C20 1.386(6)
C5 C47 1.398(6)
C5 C11 1.509(6)
C6 C28 1.382(7)
C6 C16 1.389(6)
C6 H6A 0.9300
C7 C60 1.543(6)
C7 H7A 0.9600
C7 H7B 0.9600
C7 H7C 0.9600
C8 C60 1.548(6)
C8 H8A 0.9600
C8 H8B 0.9600
C8 H8C 0.9600
C9 C43 1.535(7)
C9 H9A 0.9600
C9 H9B 0.9600
C9 H9C 0.9600
C10 C42 1.545(7)
C10 H10A 0.9600
C10 H10B 0.9600
C10 H10C 0.9600
C11 H11A 0.9700
C11 H11B 0.9700
C12 C23 1.388(6)
C12 C18 1.415(6)
C12 C43 1.512(6)
O6 C65 1.325(5)
C13 C16 1.388(6)
C13 C40 1.391(6)
C13 H13A 0.9300
O2 C50 1.349(5)
C14 C34 1.535(6)
C14 H14A 0.9700
C14 H14B 0.9700
C15 C22 1.524(7)
C15 H15A 0.9600
C15 H15B 0.9600
C15 H15C 0.9600
C16 C66 1.498(6)
C17 H17A 0.9600
C17 H17B 0.9600
C17 H17C 0.9600
O8 N7 1.401(4)
C18 C53 1.390(6)
C18 H18A 0.9300
O3 N5 1.400(4)
C19 C47 1.371(6)
C19 C56 1.372(6)
C19 H19A 0.9300
N8 C39 1.312(5)
N8 O7 1.385(4)
C20 H20A 0.9300
C21 C22 1.534(6)
C21 H21A 0.9600
C21 H21B 0.9600
C21 H21C 0.9600
C22 C26 1.522(6)
C22 C64 1.542(6)
C23 H23A 0.9300
C24 N4 1.461(5)
C24 C53 1.501(6)
C24 H24A 0.9700
C24 H24B 0.9700
C25 C33 1.379(6)
C25 C36 1.406(5)
C25 C60 1.549(6)
C26 H26A 0.9600
C26 H26B 0.9600
C26 H26C 0.9600
C27 C60 1.518(7)
C27 H27A 0.9600
C27 H27B 0.9600
C27 H27C 0.9600
N4 C66 1.441(5)
N4 C41 1.480(6)
C28 C34 1.391(6)
C28 H28A 0.9300
C29 H29A 0.9600
C29 H29B 0.9600
C29 H29C 0.9600
C30 C36 1.367(5)
C30 C54 1.426(6)
C30 C37 1.511(5)
C31 C48 1.385(6)
C31 C52 1.405(6)
C31 C42 1.531(6)
N7 C63 1.296(5)
C32 C43 1.534(6)
C32 H32A 0.9600
C32 H32B 0.9600
C32 H32C 0.9600
C33 C44 1.414(6)
C33 H33A 0.9300
N6 C68 1.313(5)
N6 O4 1.386(4)
C34 C40 1.367(6)
C35 C58 1.500(5)
C35 H35A 0.9700
C35 H35B 0.9700
C36 H36A 0.9300
C37 H37A 0.9700
C37 H37B 0.9700
C38 C58 1.368(6)
C38 C64 1.414(6)
C38 H38A 0.9300
N5 C45 1.300(5)
C39 C55 1.437(6)
C39 H39A 0.9300
C40 H40A 0.9300
C41 H41A 0.9600
C41 H41B 0.9600
C41 H41C 0.9600
C42 C46 1.533(6)
C44 C63 1.427(6)
C44 C54 1.428(5)
C45 H45A 0.9300
C46 H46A 0.9600
C46 H46B 0.9600
C46 H46C 0.9600
C47 H47A 0.9300
C48 C51 1.410(6)
C48 H48A 0.9300
C49 C56 1.514(6)
C49 H49A 0.9700
C49 H49B 0.9700
C50 C53 1.413(5)
C51 C67 1.407(6)
C51 C68 1.435(6)
C52 C61 1.379(5)
C52 H52A 0.9300
C55 C57 1.401(6)
C55 C65 1.422(6)
C57 C64 1.381(6)
C57 H57A 0.9300
C58 C65 1.409(6)
C59 H59A 0.9600
C59 H59B 0.9600
C59 H59C 0.9600
C61 C67 1.415(5)
C61 C62 1.511(6)
C62 H62A 0.9700
C62 H62B 0.9700
C63 H63A 0.9300
C66 H66A 0.9700
C66 H66B 0.9700
C68 H68A 0.9300
C100 Cl3 1.716(9)
C100 Cl1 1.719(9)
C100 Cl2 1.808(10)
C100 H10D 0.9800

loop_
_platon_squeeze_void_nr
_platon_squeeze_void_average_x
_platon_squeeze_void_average_y
_platon_squeeze_void_average_z
_platon_squeeze_void_volume
_platon_squeeze_void_count_electrons
_platon_squeeze_void_content
1 0.500 1.000 1.000 357 44 ' '
2 0.139 0.735 0.207 18 2 ' '
3 0.322 0.136 0.506 10 0 ' '
4 0.678 0.864 0.494 10 0 ' '
5 0.860 0.265 0.793 18 1 ' '
